data_7707562
loop_
_publ_author_name
'Kataoka, Yusuke'
'Imasaki, Nanako'
'Yano, Natsumi'
'Mitsumi, Minoru'
'Handa, Makoto'

_publ_section_title
;
 Redox-triggered reversible modulation of intense near-infrared and
 visible absorption using a paddlewheel-type diruthenium(III) complex.
;
_journal_issue 27
_journal_name_full 'Dalton transactions (Cambridge, England : 2003)'
_journal_page_first 9547
_journal_page_last 9553
_journal_paper_doi 10.1039/d1dt01681d
_journal_volume 50
_journal_year 2021
_chemical_formula_sum 'C27 H22 Cl2 F12 N8 O Ru2'
_chemical_formula_weight 975.56
_space_group_crystal_system triclinic
_space_group_IT_number 2
_space_group_name_Hall '-P 1'
_space_group_name_H-M_alt 'P -1'
_atom_sites_solution_hydrogens geom
_atom_sites_solution_primary direct
_atom_sites_solution_secondary difmap
_audit_creation_method SHELXL-2014/7
_audit_update_record
;
2021-01-08 deposited with the CCDC.	2021-06-02 downloaded from the CCDC.
;
_cell_angle_alpha 100.225(5)
_cell_angle_beta 90.827(6)
_cell_angle_gamma 112.350(6)
_cell_formula_units_Z 2
_cell_length_a 10.661(5)
_cell_length_b 11.254(6)
_cell_length_c 15.836(7)
_cell_measurement_reflns_used 5506
_cell_measurement_temperature 150(2)
_cell_measurement_theta_max 29.6
_cell_measurement_theta_min 2.0
_cell_volume 1722.3(14)
_computing_cell_refinement 'CrystalClear-SM Expert 2.0 r16 (Rigaku, 2014)'
_computing_data_collection 'CrystalClear-SM Expert 2.0 r16 (Rigaku, 2014)'
_computing_data_reduction 'CrystalClear-SM Expert 2.0 r16 (Rigaku, 2014)'
_computing_molecular_graphics 'CrystalStructure 4.3 (Rigaku, 2018)'
_computing_publication_material 'CrystalStructure 4.3 (Rigaku, 2018)'
_computing_structure_refinement 'SHELXL-2014/7 (Sheldrick, 2014)'
_computing_structure_solution 'SHELXT Version 2018/2 (Sheldrick, 2014)'
_diffrn_ambient_temperature 150(2)
_diffrn_detector_area_resol_mean 7.111
_diffrn_measured_fraction_theta_full 0.980
_diffrn_measured_fraction_theta_max 0.980
_diffrn_measurement_device_type 'Rigaku Saturn724'
_diffrn_measurement_method \w
_diffrn_radiation_type MoK\a
_diffrn_radiation_wavelength 0.71075
_diffrn_reflns_av_R_equivalents 0.1446
_diffrn_reflns_av_unetI/netI 0.1414
_diffrn_reflns_Laue_measured_fraction_full 0.980
_diffrn_reflns_Laue_measured_fraction_max 0.980
_diffrn_reflns_limit_h_max 12
_diffrn_reflns_limit_h_min -12
_diffrn_reflns_limit_k_max 12
_diffrn_reflns_limit_k_min -13
_diffrn_reflns_limit_l_max 18
_diffrn_reflns_limit_l_min -18
_diffrn_reflns_number 11106
_diffrn_reflns_point_group_measured_fraction_full 0.980
_diffrn_reflns_point_group_measured_fraction_max 0.980
_diffrn_reflns_theta_full 24.499
_diffrn_reflns_theta_max 24.499
_diffrn_reflns_theta_min 2.597
_diffrn_source 'VariMax Rotating Anode'
_exptl_absorpt_coefficient_mu 1.134
_exptl_absorpt_correction_T_max 0.978
_exptl_absorpt_correction_T_min 0.723
_exptl_absorpt_correction_type multi-scan
_exptl_absorpt_process_details 'REQAB (Rigaku, 1998)'
_exptl_crystal_colour Blue
_exptl_crystal_density_diffrn 1.881
_exptl_crystal_density_method 'not measured'
_exptl_crystal_description Prism
_exptl_crystal_F_000 956
_exptl_crystal_size_max 0.280
_exptl_crystal_size_mid 0.020
_exptl_crystal_size_min 0.020
_refine_diff_density_max 2.151
_refine_diff_density_min -2.263
_refine_diff_density_rms 0.233
_refine_ls_extinction_method none
_refine_ls_goodness_of_fit_ref 0.973
_refine_ls_hydrogen_treatment constr
_refine_ls_matrix_type full
_refine_ls_number_parameters 469
_refine_ls_number_reflns 5628
_refine_ls_number_restraints 18
_refine_ls_restrained_S_all 0.971
_refine_ls_R_factor_all 0.0788
_refine_ls_R_factor_gt 0.0605
_refine_ls_shift/su_max 0.000
_refine_ls_shift/su_mean 0.000
_refine_ls_structure_factor_coef Fsqd
_refine_ls_weighting_details 'w=1/[\s^2^(Fo^2^)+(0.0704P)^2^] where P=(Fo^2^+2Fc^2^)/3'
_refine_ls_weighting_scheme calc
_refine_ls_wR_factor_gt 0.1380
_refine_ls_wR_factor_ref 0.1574
_reflns_Friedel_coverage 0.000
_reflns_number_gt 4067
_reflns_number_total 5628
_reflns_threshold_expression 'I > 2\s(I)'
_cod_data_source_file d1dt01681d2.cif
_cod_data_source_block '[Ru2(amtfmp)4Cl2]'
_cod_depositor_comments 'Adding full bibliography for 7707562--7707563.cif.'
_cod_database_code 7707562
_shelx_shelxl_version_number 2014/7
_shelx_space_group_comment
;
The symmetry employed for this shelxl refinement is uniquely defined
by the following loop, which should always be used as a source of
symmetry information in preference to the above space-group names.
They are only intended as comments.
;
_shelx_estimated_absorpt_t_min 0.742
_shelx_estimated_absorpt_t_max 0.978

loop_
_space_group_symop_operation_xyz
'x, y, z'
'-x, -y, -z'

loop_
_atom_site_label
_atom_site_type_symbol
_atom_site_fract_x
_atom_site_fract_y
_atom_site_fract_z
_atom_site_U_iso_or_equiv
_atom_site_adp_type
_atom_site_occupancy
_atom_site_site_symmetry_order
_atom_site_calc_flag
_atom_site_refinement_flags_posn
_atom_site_refinement_flags_adp
_atom_site_refinement_flags_occupancy
_atom_site_disorder_assembly
_atom_site_disorder_group
Ru1 Ru -0.02727(5) 0.09040(5) 0.49799(3) 0.01794(18) Uani 1 1 d . . . . .
Ru2 Ru 0.89688(5) 0.43412(6) -0.04034(4) 0.02311(19) Uani 1 1 d . . . . .
Cl1 Cl -0.04405(18) 0.30585(16) 0.49403(12) 0.0270(4) Uani 1 1 d . . . . .
Cl2 Cl 0.67076(17) 0.25971(19) -0.10570(12) 0.0326(5) Uani 1 1 d . . . . .
F1 F 0.4255(5) 0.4211(4) 0.7966(3) 0.0537(16) Uani 1 1 d . . . . .
F2 F 0.2127(5) 0.3733(4) 0.7670(3) 0.0501(14) Uani 1 1 d . . . . .
F3 F 0.3540(5) 0.4368(4) 0.6744(3) 0.0505(14) Uani 1 1 d . . . . .
F4 F 0.3373(5) 0.3209(4) 0.3198(3) 0.0555(15) Uani 1 1 d . . . . .
F5 F 0.1480(4) 0.2149(4) 0.2421(3) 0.0405(12) Uani 1 1 d . . . . .
F6 F 0.3323(5) 0.2115(5) 0.1928(3) 0.0509(13) Uani 1 1 d . . . . .
F7 F 0.6558(4) 0.2566(4) 0.2920(3) 0.0405(11) Uani 1 1 d . . . . .
F8 F 0.6154(4) 0.3310(4) 0.1834(3) 0.0399(12) Uani 1 1 d . . . . .
F9 F 0.6674(5) 0.1621(4) 0.1634(3) 0.0423(12) Uani 1 1 d . . . . .
F10 F 0.9361(5) 0.0180(5) -0.0906(3) 0.0515(14) Uani 1 1 d . . . . .
F11 F 1.0288(5) 0.0920(5) -0.1997(3) 0.0517(14) Uani 1 1 d . . . . .
F12 F 1.1157(5) -0.0119(5) -0.1312(4) 0.0649(18) Uani 1 1 d . . . . .
O1 O 1.3732(6) 0.6624(6) 0.3744(4) 0.0479(16) Uani 1 1 d . . . . .
N1 N 0.1848(5) 0.0217(5) 0.5987(4) 0.0207(13) Uani 1 1 d . . . . .
N2 N 0.1216(5) 0.1930(5) 0.5932(4) 0.0206(13) Uani 1 1 d . . . . .
H2 H 0.1355 0.2760 0.6113 0.025 Uiso 1 1 calc R U . . .
N3 N 0.1613(5) -0.0417(5) 0.4077(3) 0.0187(12) Uani 1 1 d . . . . .
N4 N 0.1008(5) 0.1324(5) 0.4069(4) 0.0214(13) Uani 1 1 d . . . . .
H4 H 0.1132 0.2050 0.3883 0.026 Uiso 1 1 calc R U . . .
N5 N 1.0348(5) 0.4957(6) 0.1502(4) 0.0246(14) Uani 1 1 d . . . . .
N6 N 0.8324(5) 0.3760(6) 0.0673(4) 0.0262(14) Uani 1 1 d . . . . .
H6 H 0.7476 0.3195 0.0634 0.031 Uiso 1 1 calc R U . . .
N7 N 1.1750(6) 0.4178(5) 0.0125(4) 0.0257(14) Uani 1 1 d . . . . .
N8 N 0.9743(5) 0.2965(6) -0.0700(4) 0.0278(14) Uani 1 1 d . . . . .
H8 H 0.9222 0.2237 -0.1053 0.033 Uiso 1 1 calc R U . . .
C1 C 0.1994(7) 0.1486(6) 0.6305(4) 0.0201(15) Uani 1 1 d . . . . .
C2 C 0.3035(7) 0.2233(7) 0.7004(4) 0.0227(16) Uani 1 1 d . . . . .
C3 C 0.3788(7) 0.1670(7) 0.7343(5) 0.0286(13) Uani 1 1 d . U . . .
H3 H 0.4472 0.2174 0.7801 0.034 Uiso 1 1 calc R U . . .
C4 C 0.3583(7) 0.0378(7) 0.7037(5) 0.0279(12) Uani 1 1 d . U . . .
H4A H 0.4099 -0.0023 0.7283 0.034 Uiso 1 1 calc R U . . .
C5 C 0.2605(7) -0.0309(7) 0.6362(5) 0.0281(13) Uani 1 1 d . U . . .
H5 H 0.2453 -0.1200 0.6147 0.034 Uiso 1 1 calc R U . . .
C6 C 0.3240(8) 0.3629(7) 0.7341(5) 0.035(2) Uani 1 1 d . . . . .
C7 C 0.1694(6) 0.0627(7) 0.3711(5) 0.0245(17) Uani 1 1 d . . . . .
C8 C 0.2513(6) 0.0904(7) 0.3019(5) 0.0247(17) Uani 1 1 d . . . . .
C9 C 0.3131(7) 0.0088(7) 0.2679(5) 0.0266(17) Uani 1 1 d . . . . .
H9 H 0.3628 0.0234 0.2189 0.032 Uiso 1 1 calc R U . . .
C10 C 0.3019(7) -0.0968(7) 0.3067(5) 0.0332(19) Uani 1 1 d . . . . .
H10 H 0.3466 -0.1533 0.2859 0.040 Uiso 1 1 calc R U . . .
C11 C 0.2261(7) -0.1169(7) 0.3745(5) 0.0284(17) Uani 1 1 d . . . . .
H11 H 0.2187 -0.1893 0.4001 0.034 Uiso 1 1 calc R U . . .
C12 C 0.2673(8) 0.2076(8) 0.2630(5) 0.0343(19) Uani 1 1 d . . . . .
C13 C 0.9001(7) 0.4108(7) 0.1454(5) 0.0230(16) Uani 1 1 d . . . . .
C14 C 0.8442(7) 0.3674(6) 0.2198(5) 0.0228(16) Uani 1 1 d . . . . .
C15 C 0.9243(7) 0.4095(7) 0.2972(5) 0.0276(17) Uani 1 1 d . . . . .
H15 H 0.8871 0.3832 0.3482 0.033 Uiso 1 1 calc R U . . .
C16 C 1.0618(8) 0.4917(8) 0.2987(5) 0.0332(19) Uani 1 1 d . . . . .
H16 H 1.1196 0.5187 0.3506 0.040 Uiso 1 1 calc R U . . .
C17 C 1.1116(7) 0.5323(7) 0.2272(5) 0.0312(19) Uani 1 1 d . . . . .
H17 H 1.2048 0.5892 0.2302 0.037 Uiso 1 1 calc R U . . .
C18 C 0.6974(8) 0.2807(7) 0.2166(5) 0.0308(18) Uani 1 1 d . . . . .
C19 C 1.0962(7) 0.3030(7) -0.0421(5) 0.0265(17) Uani 1 1 d . . . . .
C20 C 1.1465(8) 0.2020(7) -0.0635(5) 0.0330(19) Uani 1 1 d . . . . .
C21 C 1.2721(8) 0.2186(8) -0.0309(5) 0.037(2) Uani 1 1 d . . . . .
H21 H 1.3042 0.1501 -0.0445 0.044 Uiso 1 1 calc R U . . .
C22 C 1.3532(8) 0.3367(8) 0.0224(6) 0.040(2) Uani 1 1 d . . . . .
H22 H 1.4423 0.3511 0.0444 0.048 Uiso 1 1 calc R U . . .
C23 C 1.3021(7) 0.4316(8) 0.0426(5) 0.0335(19) Uani 1 1 d . . . . .
H23 H 1.3577 0.5117 0.0795 0.040 Uiso 1 1 calc R U . . .
C24 C 1.0573(9) 0.0750(8) -0.1213(6) 0.039(2) Uani 1 1 d . . . . .
C25 C 1.4993(11) 0.7971(9) 0.5024(6) 0.071(3) Uani 1 1 d . . . . .
H25A H 1.5104 0.7865 0.5618 0.085 Uiso 1 1 calc R U . . .
H25B H 1.5877 0.8218 0.4781 0.085 Uiso 1 1 calc R U . . .
H25C H 1.4643 0.8658 0.5019 0.085 Uiso 1 1 calc R U . . .
C26 C 1.4022(8) 0.6719(8) 0.4501(6) 0.036(2) Uani 1 1 d . . . . .
C27 C 1.3419(9) 0.5613(8) 0.4957(6) 0.052(2) Uani 1 1 d . . . . .
H27A H 1.3789 0.5895 0.5562 0.062 Uiso 1 1 calc R U . . .
H27B H 1.2428 0.5341 0.4924 0.062 Uiso 1 1 calc R U . . .
H27C H 1.3645 0.4875 0.4686 0.062 Uiso 1 1 calc R U . . .

loop_
_atom_site_aniso_label
_atom_site_aniso_U_11
_atom_site_aniso_U_22
_atom_site_aniso_U_33
_atom_site_aniso_U_23
_atom_site_aniso_U_13
_atom_site_aniso_U_12
Ru1 0.0141(3) 0.0226(3) 0.0187(3) 0.0036(2) -0.0034(2) 0.0093(2)
Ru2 0.0128(3) 0.0333(4) 0.0170(3) 0.0028(2) -0.0065(2) 0.0033(3)
Cl1 0.0309(9) 0.0246(9) 0.0288(10) 0.0045(7) -0.0043(8) 0.0152(8)
Cl2 0.0161(8) 0.0410(11) 0.0292(11) -0.0002(8) -0.0104(8) 0.0020(8)
F1 0.055(3) 0.040(3) 0.053(3) -0.008(2) -0.040(3) 0.013(2)
F2 0.055(3) 0.044(3) 0.051(3) -0.006(2) -0.002(3) 0.026(3)
F3 0.061(3) 0.031(2) 0.049(3) 0.011(2) -0.016(3) 0.005(2)
F4 0.056(3) 0.038(3) 0.056(4) 0.008(2) -0.011(3) 0.002(3)
F5 0.040(3) 0.052(3) 0.043(3) 0.022(2) 0.004(2) 0.027(2)
F6 0.041(3) 0.069(3) 0.050(3) 0.033(3) 0.022(2) 0.020(3)
F7 0.036(2) 0.047(3) 0.036(3) 0.016(2) 0.010(2) 0.009(2)
F8 0.020(2) 0.048(3) 0.051(3) 0.022(2) 0.000(2) 0.007(2)
F9 0.049(3) 0.030(2) 0.036(3) -0.001(2) 0.001(2) 0.006(2)
F10 0.039(3) 0.042(3) 0.060(4) 0.007(2) 0.007(3) 0.002(2)
F11 0.039(3) 0.059(3) 0.039(3) -0.007(2) -0.014(2) 0.008(3)
F12 0.054(3) 0.049(3) 0.087(5) -0.018(3) -0.023(3) 0.029(3)
O1 0.039(3) 0.057(4) 0.037(4) 0.008(3) -0.015(3) 0.009(3)
N1 0.018(3) 0.025(3) 0.024(3) 0.011(2) -0.005(3) 0.011(3)
N2 0.019(3) 0.020(3) 0.026(3) 0.004(2) -0.003(3) 0.012(3)
N3 0.015(3) 0.025(3) 0.019(3) 0.005(2) -0.001(2) 0.012(2)
N4 0.019(3) 0.025(3) 0.024(3) 0.008(2) 0.002(3) 0.010(3)
N5 0.015(3) 0.036(3) 0.015(3) 0.001(3) -0.006(2) 0.003(3)
N6 0.011(3) 0.034(3) 0.023(3) 0.006(3) -0.005(3) -0.003(3)
N7 0.015(3) 0.029(3) 0.028(4) 0.003(3) -0.006(3) 0.005(3)
N8 0.013(3) 0.034(3) 0.031(4) 0.000(3) -0.005(3) 0.006(3)
C1 0.021(3) 0.025(4) 0.014(3) 0.007(3) 0.002(3) 0.008(3)
C2 0.017(3) 0.030(4) 0.017(4) 0.003(3) -0.008(3) 0.006(3)
C3 0.019(2) 0.032(2) 0.032(3) 0.007(2) -0.012(2) 0.007(2)
C4 0.018(2) 0.031(2) 0.033(3) 0.007(2) -0.012(2) 0.007(2)
C5 0.020(2) 0.030(3) 0.033(3) 0.007(2) -0.010(2) 0.008(2)
C6 0.037(5) 0.034(4) 0.029(5) 0.002(4) -0.015(4) 0.013(4)
C7 0.012(3) 0.025(4) 0.027(4) -0.006(3) -0.010(3) 0.002(3)
C8 0.009(3) 0.031(4) 0.032(4) 0.009(3) -0.003(3) 0.005(3)
C9 0.019(3) 0.034(4) 0.024(4) 0.003(3) 0.001(3) 0.008(3)
C10 0.023(4) 0.039(4) 0.037(5) -0.004(4) 0.000(4) 0.016(4)
C11 0.022(4) 0.029(4) 0.030(4) 0.002(3) -0.007(3) 0.007(3)
C12 0.028(4) 0.042(5) 0.034(5) 0.008(4) 0.006(4) 0.014(4)
C13 0.019(3) 0.029(4) 0.022(4) 0.004(3) -0.003(3) 0.011(3)
C14 0.018(3) 0.024(4) 0.027(4) 0.005(3) 0.000(3) 0.009(3)
C15 0.031(4) 0.035(4) 0.022(4) 0.008(3) -0.001(3) 0.017(4)
C16 0.035(4) 0.046(5) 0.014(4) 0.003(3) -0.007(3) 0.013(4)
C17 0.019(4) 0.038(4) 0.027(4) -0.003(3) -0.018(3) 0.006(3)
C18 0.032(4) 0.032(4) 0.030(5) 0.006(3) 0.001(4) 0.015(4)
C19 0.021(4) 0.037(4) 0.023(4) 0.014(3) -0.005(3) 0.010(3)
C20 0.036(4) 0.030(4) 0.032(5) 0.003(3) -0.004(4) 0.014(4)
C21 0.031(4) 0.045(5) 0.036(5) 0.002(4) -0.006(4) 0.020(4)
C22 0.025(4) 0.045(5) 0.055(6) 0.017(4) -0.006(4) 0.015(4)
C23 0.018(4) 0.045(5) 0.035(5) 0.014(4) -0.013(4) 0.007(4)
C24 0.038(5) 0.037(5) 0.040(5) 0.004(4) -0.004(4) 0.013(4)
C25 0.064(7) 0.066(7) 0.045(7) -0.003(5) -0.011(6) -0.010(6)
C26 0.023(4) 0.042(5) 0.041(5) 0.001(4) -0.004(4) 0.012(4)
C27 0.050(5) 0.048(5) 0.057(6) 0.010(5) -0.001(5) 0.019(5)

loop_
_atom_type_symbol
_atom_type_description
_atom_type_scat_dispersion_real
_atom_type_scat_dispersion_imag
_atom_type_scat_source
C C 0.0033 0.0016 'International Tables Vol C Tables 4.2.6.8 and 6.1.1.4'
H H 0.0000 0.0000 'International Tables Vol C Tables 4.2.6.8 and 6.1.1.4'
Cl Cl 0.1484 0.1585 'International Tables Vol C Tables 4.2.6.8 and 6.1.1.4'
F F 0.0171 0.0103 'International Tables Vol C Tables 4.2.6.8 and 6.1.1.4'
N N 0.0061 0.0033 'International Tables Vol C Tables 4.2.6.8 and 6.1.1.4'
Ru Ru -1.2594 0.8363 'International Tables Vol C Tables 4.2.6.8 and 6.1.1.4'
O O 0.0106 0.0060 'International Tables Vol C Tables 4.2.6.8 and 6.1.1.4'

loop_
_geom_angle_atom_site_label_1
_geom_angle_atom_site_label_2
_geom_angle_atom_site_label_3
_geom_angle
_geom_angle_site_symmetry_1
_geom_angle_site_symmetry_3
_geom_angle_publ_flag
N4 Ru1 N2 92.5(2) . . ?
N4 Ru1 N3 178.6(2) . 2_556 ?
N2 Ru1 N3 88.0(2) . 2_556 ?
N4 Ru1 N1 88.9(2) . 2_556 ?
N2 Ru1 N1 178.0(2) . 2_556 ?
N3 Ru1 N1 90.5(2) 2_556 2_556 ?
N4 Ru1 Ru1 87.83(16) . 2_556 ?
N2 Ru1 Ru1 88.04(15) . 2_556 ?
N3 Ru1 Ru1 90.85(14) 2_556 2_556 ?
N1 Ru1 Ru1 90.62(14) 2_556 2_556 ?
N4 Ru1 Cl1 85.53(16) . . ?
N2 Ru1 Cl1 85.39(15) . . ?
N3 Ru1 Cl1 95.85(15) 2_556 . ?
N1 Ru1 Cl1 96.11(14) 2_556 . ?
Ru1 Ru1 Cl1 170.44(5) 2_556 . ?
N6 Ru2 N8 92.4(3) . . ?
N6 Ru2 N5 177.1(2) . 2_765 ?
N8 Ru2 N5 90.1(3) . 2_765 ?
N6 Ru2 N7 89.9(3) . 2_765 ?
N8 Ru2 N7 177.2(2) . 2_765 ?
N5 Ru2 N7 87.5(2) 2_765 2_765 ?
N6 Ru2 Ru2 86.38(15) . 2_765 ?
N8 Ru2 Ru2 87.27(15) . 2_765 ?
N5 Ru2 Ru2 92.38(14) 2_765 2_765 ?
N7 Ru2 Ru2 91.26(15) 2_765 2_765 ?
N6 Ru2 Cl2 83.23(16) . . ?
N8 Ru2 Cl2 86.82(16) . . ?
N5 Ru2 Cl2 98.28(15) 2_765 . ?
N7 Ru2 Cl2 95.07(15) 2_765 . ?
Ru2 Ru2 Cl2 167.81(6) 2_765 . ?
C5 N1 C1 119.9(6) . . ?
C5 N1 Ru1 122.1(5) . 2_556 ?
C1 N1 Ru1 117.6(4) . 2_556 ?
C1 N2 Ru1 126.3(5) . . ?
C1 N2 H2 116.9 . . ?
Ru1 N2 H2 116.9 . . ?
C11 N3 C7 118.9(7) . . ?
C11 N3 Ru1 122.3(5) . 2_556 ?
C7 N3 Ru1 118.3(5) . 2_556 ?
C7 N4 Ru1 127.0(5) . . ?
C7 N4 H4 116.5 . . ?
Ru1 N4 H4 116.5 . . ?
C17 N5 C13 118.5(6) . . ?
C17 N5 Ru2 124.4(5) . 2_765 ?
C13 N5 Ru2 116.9(4) . 2_765 ?
C13 N6 Ru2 128.9(5) . . ?
C13 N6 H6 115.5 . . ?
Ru2 N6 H6 115.5 . . ?
C23 N7 C19 117.9(6) . . ?
C23 N7 Ru2 122.8(5) . 2_765 ?
C19 N7 Ru2 119.2(4) . 2_765 ?
C19 N8 Ru2 127.3(5) . . ?
C19 N8 H8 116.4 . . ?
Ru2 N8 H8 116.4 . . ?
N2 C1 N1 117.3(6) . . ?
N2 C1 C2 125.3(6) . . ?
N1 C1 C2 117.4(6) . . ?
C3 C2 C1 120.3(6) . . ?
C3 C2 C6 121.5(6) . . ?
C1 C2 C6 118.2(6) . . ?
C2 C3 C4 121.2(6) . . ?
C2 C3 H3 119.4 . . ?
C4 C3 H3 119.4 . . ?
C5 C4 C3 117.5(6) . . ?
C5 C4 H4A 121.2 . . ?
C3 C4 H4A 121.2 . . ?
N1 C5 C4 123.5(7) . . ?
N1 C5 H5 118.2 . . ?
C4 C5 H5 118.2 . . ?
F3 C6 F1 106.2(6) . . ?
F3 C6 F2 106.0(6) . . ?
F1 C6 F2 106.8(7) . . ?
F3 C6 C2 113.6(7) . . ?
F1 C6 C2 111.8(6) . . ?
F2 C6 C2 112.0(7) . . ?
N4 C7 N3 115.6(7) . . ?
N4 C7 C8 125.3(7) . . ?
N3 C7 C8 119.1(6) . . ?
C9 C8 C7 120.3(7) . . ?
C9 C8 C12 119.4(7) . . ?
C7 C8 C12 120.3(7) . . ?
C8 C9 C10 118.7(8) . . ?
C8 C9 H9 120.6 . . ?
C10 C9 H9 120.6 . . ?
C11 C10 C9 118.7(7) . . ?
C11 C10 H10 120.6 . . ?
C9 C10 H10 120.6 . . ?
N3 C11 C10 124.1(7) . . ?
N3 C11 H11 117.9 . . ?
C10 C11 H11 117.9 . . ?
F6 C12 F5 106.6(6) . . ?
F6 C12 F4 107.1(7) . . ?
F5 C12 F4 104.9(6) . . ?
F6 C12 C8 113.2(7) . . ?
F5 C12 C8 113.4(6) . . ?
F4 C12 C8 111.0(6) . . ?
N6 C13 N5 115.1(6) . . ?
N6 C13 C14 125.0(6) . . ?
N5 C13 C14 119.8(6) . . ?
C15 C14 C13 119.9(6) . . ?
C15 C14 C18 119.6(7) . . ?
C13 C14 C18 120.4(6) . . ?
C14 C15 C16 118.5(7) . . ?
C14 C15 H15 120.7 . . ?
C16 C15 H15 120.7 . . ?
C17 C16 C15 120.1(6) . . ?
C17 C16 H16 119.9 . . ?
C15 C16 H16 119.9 . . ?
C16 C17 N5 123.0(7) . . ?
C16 C17 H17 118.5 . . ?
N5 C17 H17 118.5 . . ?
F7 C18 F8 107.1(6) . . ?
F7 C18 F9 106.7(6) . . ?
F8 C18 F9 104.5(6) . . ?
F7 C18 C14 114.2(6) . . ?
F8 C18 C14 112.0(6) . . ?
F9 C18 C14 111.7(7) . . ?
N8 C19 N7 114.9(6) . . ?
N8 C19 C20 125.6(6) . . ?
N7 C19 C20 119.5(6) . . ?
C21 C20 C19 120.8(7) . . ?
C21 C20 C24 120.3(7) . . ?
C19 C20 C24 118.9(6) . . ?
C20 C21 C22 119.5(7) . . ?
C20 C21 H21 120.3 . . ?
C22 C21 H21 120.3 . . ?
C23 C22 C21 118.6(6) . . ?
C23 C22 H22 120.7 . . ?
C21 C22 H22 120.7 . . ?
C22 C23 N7 123.7(7) . . ?
C22 C23 H23 118.2 . . ?
N7 C23 H23 118.2 . . ?
F12 C24 F11 107.7(7) . . ?
F12 C24 F10 106.9(7) . . ?
F11 C24 F10 105.9(6) . . ?
F12 C24 C20 111.7(6) . . ?
F11 C24 C20 111.9(7) . . ?
F10 C24 C20 112.4(7) . . ?
C26 C25 H25A 109.5 . . ?
C26 C25 H25B 109.5 . . ?
H25A C25 H25B 109.5 . . ?
C26 C25 H25C 109.5 . . ?
H25A C25 H25C 109.5 . . ?
H25B C25 H25C 109.5 . . ?
O1 C26 C25 120.9(8) . . ?
O1 C26 C27 122.5(7) . . ?
C25 C26 C27 116.6(8) . . ?
C26 C27 H27A 109.5 . . ?
C26 C27 H27B 109.5 . . ?
H27A C27 H27B 109.5 . . ?
C26 C27 H27C 109.5 . . ?
H27A C27 H27C 109.5 . . ?
H27B C27 H27C 109.5 . . ?

loop_
_geom_bond_atom_site_label_1
_geom_bond_atom_site_label_2
_geom_bond_distance
_geom_bond_site_symmetry_2
_geom_bond_publ_flag
Ru1 N4 1.995(6) . ?
Ru1 N2 2.011(5) . ?
Ru1 N3 2.081(6) 2_556 ?
Ru1 N1 2.094(5) 2_556 ?
Ru1 Ru1 2.3296(15) 2_556 ?
Ru1 Cl1 2.510(2) . ?
Ru2 N6 1.973(6) . ?
Ru2 N8 2.007(6) . ?
Ru2 N5 2.066(6) 2_765 ?
Ru2 N7 2.069(6) 2_765 ?
Ru2 Ru2 2.3307(12) 2_765 ?
Ru2 Cl2 2.5186(19) . ?
F1 C6 1.334(8) . ?
F2 C6 1.339(10) . ?
F3 C6 1.332(9) . ?
F4 C12 1.356(9) . ?
F5 C12 1.345(8) . ?
F6 C12 1.318(10) . ?
F7 C18 1.316(9) . ?
F8 C18 1.352(8) . ?
F9 C18 1.365(8) . ?
F10 C24 1.348(10) . ?
F11 C24 1.337(9) . ?
F12 C24 1.334(9) . ?
O1 C26 1.208(10) . ?
N1 C5 1.352(8) . ?
N1 C1 1.375(8) . ?
N1 Ru1 2.094(5) 2_556 ?
N2 C1 1.301(8) . ?
N2 H2 0.8800 . ?
N3 C11 1.328(9) . ?
N3 C7 1.374(9) . ?
N3 Ru1 2.081(6) 2_556 ?
N4 C7 1.327(9) . ?
N4 H4 0.8800 . ?
N5 C17 1.365(8) . ?
N5 C13 1.381(9) . ?
N5 Ru2 2.066(6) 2_765 ?
N6 C13 1.338(8) . ?
N6 H6 0.8800 . ?
N7 C23 1.371(8) . ?
N7 C19 1.371(9) . ?
N7 Ru2 2.069(6) 2_765 ?
N8 C19 1.337(8) . ?
N8 H8 0.8800 . ?
C1 C2 1.445(9) . ?
C2 C3 1.353(9) . ?
C2 C6 1.496(10) . ?
C3 C4 1.379(10) . ?
C3 H3 0.9500 . ?
C4 C5 1.374(9) . ?
C4 H4A 0.9500 . ?
C5 H5 0.9500 . ?
C7 C8 1.416(11) . ?
C8 C9 1.364(10) . ?
C8 C12 1.506(10) . ?
C9 C10 1.399(11) . ?
C9 H9 0.9500 . ?
C10 C11 1.353(11) . ?
C10 H10 0.9500 . ?
C11 H11 0.9500 . ?
C13 C14 1.409(10) . ?
C14 C15 1.383(9) . ?
C14 C18 1.491(10) . ?
C15 C16 1.402(11) . ?
C15 H15 0.9500 . ?
C16 C17 1.338(11) . ?
C16 H16 0.9500 . ?
C17 H17 0.9500 . ?
C19 C20 1.424(10) . ?
C20 C21 1.360(10) . ?
C20 C24 1.504(10) . ?
C21 C22 1.390(11) . ?
C21 H21 0.9500 . ?
C22 C23 1.367(11) . ?
C22 H22 0.9500 . ?
C23 H23 0.9500 . ?
C25 C26 1.482(11) . ?
C25 H25A 0.9800 . ?
C25 H25B 0.9800 . ?
C25 H25C 0.9800 . ?
C26 C27 1.486(12) . ?
C27 H27A 0.9800 . ?
C27 H27B 0.9800 . ?
C27 H27C 0.9800 . ?

loop_
_geom_torsion_atom_site_label_1
_geom_torsion_atom_site_label_2
_geom_torsion_atom_site_label_3
_geom_torsion_atom_site_label_4
_geom_torsion
_geom_torsion_site_symmetry_1
_geom_torsion_site_symmetry_2
_geom_torsion_site_symmetry_3
_geom_torsion_site_symmetry_4
_geom_torsion_publ_flag
Ru1 N2 C1 N1 4.3(10) . . . . ?
Ru1 N2 C1 C2 -178.3(5) . . . . ?
C5 N1 C1 N2 -178.4(6) . . . . ?
Ru1 N1 C1 N2 -5.6(9) 2_556 . . . ?
C5 N1 C1 C2 4.0(10) . . . . ?
Ru1 N1 C1 C2 176.8(5) 2_556 . . . ?
N2 C1 C2 C3 -179.9(7) . . . . ?
N1 C1 C2 C3 -2.4(11) . . . . ?
N2 C1 C2 C6 0.7(11) . . . . ?
N1 C1 C2 C6 178.1(7) . . . . ?
C1 C2 C3 C4 -0.2(12) . . . . ?
C6 C2 C3 C4 179.2(7) . . . . ?
C2 C3 C4 C5 1.4(12) . . . . ?
C1 N1 C5 C4 -3.0(12) . . . . ?
Ru1 N1 C5 C4 -175.4(6) 2_556 . . . ?
C3 C4 C5 N1 0.2(12) . . . . ?
C3 C2 C6 F3 122.4(8) . . . . ?
C1 C2 C6 F3 -58.1(9) . . . . ?
C3 C2 C6 F1 2.3(12) . . . . ?
C1 C2 C6 F1 -178.3(7) . . . . ?
C3 C2 C6 F2 -117.5(8) . . . . ?
C1 C2 C6 F2 61.9(9) . . . . ?
Ru1 N4 C7 N3 -7.3(8) . . . . ?
Ru1 N4 C7 C8 174.8(5) . . . . ?
C11 N3 C7 N4 179.2(5) . . . . ?
Ru1 N3 C7 N4 7.2(7) 2_556 . . . ?
C11 N3 C7 C8 -2.8(9) . . . . ?
Ru1 N3 C7 C8 -174.7(4) 2_556 . . . ?
N4 C7 C8 C9 -177.4(6) . . . . ?
N3 C7 C8 C9 4.8(9) . . . . ?
N4 C7 C8 C12 0.5(10) . . . . ?
N3 C7 C8 C12 -177.3(6) . . . . ?
C7 C8 C9 C10 -4.5(9) . . . . ?
C12 C8 C9 C10 177.5(6) . . . . ?
C8 C9 C10 C11 2.4(10) . . . . ?
C7 N3 C11 C10 0.7(9) . . . . ?
Ru1 N3 C11 C10 172.3(5) 2_556 . . . ?
C9 C10 C11 N3 -0.4(10) . . . . ?
C9 C8 C12 F6 5.8(9) . . . . ?
C7 C8 C12 F6 -172.1(6) . . . . ?
C9 C8 C12 F5 127.5(7) . . . . ?
C7 C8 C12 F5 -50.4(9) . . . . ?
C9 C8 C12 F4 -114.7(7) . . . . ?
C7 C8 C12 F4 67.4(8) . . . . ?
Ru2 N6 C13 N5 -2.4(9) . . . . ?
Ru2 N6 C13 C14 177.8(5) . . . . ?
C17 N5 C13 N6 -177.9(6) . . . . ?
Ru2 N5 C13 N6 5.1(8) 2_765 . . . ?
C17 N5 C13 C14 1.9(10) . . . . ?
Ru2 N5 C13 C14 -175.1(5) 2_765 . . . ?
N6 C13 C14 C15 179.6(6) . . . . ?
N5 C13 C14 C15 -0.2(10) . . . . ?
N6 C13 C14 C18 -3.0(11) . . . . ?
N5 C13 C14 C18 177.2(6) . . . . ?
C13 C14 C15 C16 -2.1(10) . . . . ?
C18 C14 C15 C16 -179.5(7) . . . . ?
C14 C15 C16 C17 2.7(11) . . . . ?
C15 C16 C17 N5 -1.0(12) . . . . ?
C13 N5 C17 C16 -1.3(11) . . . . ?
Ru2 N5 C17 C16 175.4(6) 2_765 . . . ?
C15 C14 C18 F7 2.9(10) . . . . ?
C13 C14 C18 F7 -174.5(6) . . . . ?
C15 C14 C18 F8 124.8(7) . . . . ?
C13 C14 C18 F8 -52.5(9) . . . . ?
C15 C14 C18 F9 -118.4(7) . . . . ?
C13 C14 C18 F9 64.3(8) . . . . ?
Ru2 N8 C19 N7 -0.3(10) . . . . ?
Ru2 N8 C19 C20 178.8(6) . . . . ?
C23 N7 C19 N8 -179.1(6) . . . . ?
Ru2 N7 C19 N8 -2.6(9) 2_765 . . . ?
C23 N7 C19 C20 1.7(11) . . . . ?
Ru2 N7 C19 C20 178.2(6) 2_765 . . . ?
N8 C19 C20 C21 -179.6(8) . . . . ?
N7 C19 C20 C21 -0.5(12) . . . . ?
N8 C19 C20 C24 -0.9(12) . . . . ?
N7 C19 C20 C24 178.2(7) . . . . ?
C19 C20 C21 C22 -1.4(13) . . . . ?
C24 C20 C21 C22 180.0(8) . . . . ?
C20 C21 C22 C23 1.9(13) . . . . ?
C21 C22 C23 N7 -0.6(13) . . . . ?
C19 N7 C23 C22 -1.2(12) . . . . ?
Ru2 N7 C23 C22 -177.6(6) 2_765 . . . ?
C21 C20 C24 F12 2.3(12) . . . . ?
C19 C20 C24 F12 -176.4(7) . . . . ?
C21 C20 C24 F11 -118.5(9) . . . . ?
C19 C20 C24 F11 62.8(10) . . . . ?
C21 C20 C24 F10 122.4(9) . . . . ?
C19 C20 C24 F10 -56.2(10) . . . . ?
